data_7129380
loop_
_publ_author_name
'Muang-Non, Phonlakrit'
'Toop, Hamish D.'
'Doonan, Christian J.'
'White, Nicholas G.'

_publ_section_title
;
 Use of modulators and light to control crystallisation of a hydrogen
 bonded framework
;
_journal_name_full 'Chemical Communications'
_journal_paper_doi 10.1039/D1CC06164J
_journal_year 2022
_chemical_formula_moiety 'C29 H32 N8, 2(C16 H10 O4)'
_chemical_formula_sum 'C61 H52 N8 O8'
_chemical_formula_weight 1025.10
_chemical_properties_physical 'Rapidly loses solvent'
_space_group_crystal_system tetragonal
_space_group_IT_number 86
_space_group_name_Hall '-P 4bc'
_space_group_name_H-M_alt 'P 42/n :2'
_atom_sites_solution_hydrogens geom
_audit_creation_date 2021-08-30
_audit_creation_method
;
Olex2 1.5-alpha
(compiled 2021.08.20 svn.r13c46975 for OlexSys, GUI svn.r6392)
;
_audit_update_record
;
2021-10-27 deposited with the CCDC.	2021-12-02 downloaded from the CCDC.
;
_cell_angle_alpha 90
_cell_angle_beta 90
_cell_angle_gamma 90
_cell_formula_units_Z 2
_cell_length_a 25.779(4)
_cell_length_b 25.779(4)
_cell_length_c 7.4300(15)
_cell_measurement_reflns_used 65639
_cell_measurement_temperature 100
_cell_measurement_theta_max 26.373
_cell_measurement_theta_min 0.790
_cell_volume 4937.7(15)
_computing_cell_refinement 'XDS (Kabsch, 1993)'
_computing_data_collection 'AS QEGUI'
_computing_data_reduction 'XDS (Kabsch, 1993)'
_computing_publication_material 'OLEX2 (Dolomanov et al., 2009)'
_computing_structure_refinement 'SHELXL (Sheldrick, 2015)'
_computing_structure_solution 'SHELXS (Sheldrick, 2008)'
_diffrn_ambient_temperature 100
_diffrn_measured_fraction_theta_full 0.963
_diffrn_measured_fraction_theta_max 0.958
_diffrn_measurement_device_type 'Dectris Eiger 16M'
_diffrn_measurement_method 'Omega Scan'
_diffrn_radiation_monochromator 'Silicon Double Crystal'
_diffrn_radiation_source 'MX2 Beamline Australian Synchrotron'
_diffrn_radiation_type Synchrotron
_diffrn_radiation_wavelength 0.71075
_diffrn_reflns_av_R_equivalents 0.0877
_diffrn_reflns_av_unetI/netI 0.0372
_diffrn_reflns_Laue_measured_fraction_full 0.963
_diffrn_reflns_Laue_measured_fraction_max 0.958
_diffrn_reflns_limit_h_max 32
_diffrn_reflns_limit_h_min -32
_diffrn_reflns_limit_k_max 32
_diffrn_reflns_limit_k_min -32
_diffrn_reflns_limit_l_max 8
_diffrn_reflns_limit_l_min -8
_diffrn_reflns_number 65639
_diffrn_reflns_point_group_measured_fraction_full 0.963
_diffrn_reflns_point_group_measured_fraction_max 0.958
_diffrn_reflns_theta_full 25.242
_diffrn_reflns_theta_max 26.373
_diffrn_reflns_theta_min 0.790
_exptl_absorpt_correction_type none
_exptl_crystal_colour colourless
_exptl_crystal_description rod
_exptl_crystal_recrystallization_method 'Re-crystallisation from solvent: Water/ethanol'
_exptl_crystal_size_max 0.45
_exptl_crystal_size_mid 0.02
_exptl_crystal_size_min 0.02
_platon_squeeze_details
;
TITL 42_sq_sq_sq_sq_sqP 42/n       R = 0.06
CELL   25.7790   25.7790    7.4300     90.00     90.00     90.00
SPGR P42/n
# Solvent Accessible Volume =      2673
# Electrons Found in S.A.V. =       727
# Note: Atoms in Void are Labelled as Cxxx and Qxxx for all Others
C101 0.265 0.045 0.243 !       4.80 eA-3
C102 0.765 0.945 0.133 !       3.90 eA-3
C103 0.811 0.510 0.339 !       3.05 eA-3
Q104 0.053 0.649 0.154 !       2.90 eA-3
C105 0.826 0.097 0.004 !       1.43 eA-3
C106 0.039 0.862 0.373 !       1.39 eA-3
C107 0.816 0.279-0.001 !       1.11 eA-3
C108 0.055 0.844 0.517 !       1.03 eA-3
C109 0.721 0.305 0.391 !       1.01 eA-3
C110 0.957 0.202 0.081 !       0.93 eA-3
C111 0.118 0.879 0.879 !       0.93 eA-3
C112 0.658 0.102 0.341 !       0.92 eA-3
C113 0.446 0.784 0.806 !       0.87 eA-3
C114 0.299 0.945 0.198 !       0.84 eA-3
C115 0.407 0.798 0.903 !       0.80 eA-3
C116 0.243 0.654 0.859 !       0.79 eA-3
C117 0.510 0.271 0.492 !       0.75 eA-3
C118 0.680 0.225 0.669 !       0.73 eA-3
C119 0.893 0.283 0.030 !       0.73 eA-3
C120 0.733 0.061 0.783 !       0.72 eA-3
C121 0.738 0.172 0.245 !       0.72 eA-3
C122 0.086 0.831 0.044 !       0.72 eA-3
C123 0.207 0.659 0.217 !       0.68 eA-3
C124 0.244 0.539 0.470 !       0.67 eA-3
C125 0.356 0.710 0.885 !       0.65 eA-3
C126 0.645 0.280 0.174 !       0.64 eA-3
C127 0.711 0.203 0.371 !       0.64 eA-3
Q128 0.582 0.089 0.096 !       0.62 eA-3
Q129 0.616 0.414 0.742 !       0.60 eA-3
C130 0.329 0.788 0.558 !       0.59 eA-3
C131 0.298 0.838 0.836 !       0.57 eA-3
C132 0.740 0.306 0.007 !       0.56 eA-3
C133 0.647 0.374 0.746 !       0.56 eA-3
Q134 0.906 0.420 0.338 !       0.56 eA-3
C135 0.547 0.239 0.398 !       0.56 eA-3
Q136 0.093 0.557 0.783 !       0.56 eA-3
Q137 0.909 0.752 0.103 !       0.55 eA-3
C138 0.620 0.084 0.841 !       0.55 eA-3
C139 0.198 0.858 0.216 !       0.54 eA-3
;
_refine_diff_density_max 0.241
_refine_diff_density_min -0.335
_refine_diff_density_rms 0.067
_refine_ls_extinction_method none
_refine_ls_goodness_of_fit_ref 1.147
_refine_ls_hydrogen_treatment constr
_refine_ls_matrix_type full
_refine_ls_number_parameters 175
_refine_ls_number_reflns 4846
_refine_ls_number_restraints 0
_refine_ls_restrained_S_all 1.147
_refine_ls_R_factor_all 0.0652
_refine_ls_R_factor_gt 0.0647
_refine_ls_shift/su_max 0.000
_refine_ls_shift/su_mean 0.000
_refine_ls_structure_factor_coef Fsqd
_refine_ls_weighting_details 'w=1/[\s^2^(Fo^2^)+(0.1432P)^2^+0.2761P] where P=(Fo^2^+2Fc^2^)/3'
_refine_ls_weighting_scheme calc
_refine_ls_wR_factor_gt 0.1922
_refine_ls_wR_factor_ref 0.1934
_reflns_Friedel_coverage 0.000
_reflns_number_gt 4745
_reflns_number_total 4846
_reflns_threshold_expression 'I > 2\s(I)'
_cod_data_source_file d1cc06164j2.cif
_cod_data_source_block 1SB2
_cod_depositor_comments
;
The following automatic conversions were performed:

data item '_exptl_absorpt_correction_type' value 'None' was changed
to 'none' in accordance with the
/home/data/users/saulius/crontab/automatic-downloads/rss-feeds/RSC/lib/dictionaries/cif_core.dic
dictionary named 'cif_core.dic' version 2.4.2 last updated on
2011-04-26.

Automatic conversion script
Id: cif_fix_values 7556 2019-12-06 15:28:31Z antanas 
;
_cod_original_cell_volume 4937.7(17)
_cod_original_sg_symbol_H-M 'P 42/n'
_cod_database_code 7129380
_shelx_shelxl_version_number 2018/3
_shelx_space_group_comment
;
The symmetry employed for this shelxl refinement is uniquely defined
by the following loop, which should always be used as a source of
symmetry information in preference to the above space-group names.
They are only intended as comments.
;
_olex2_refinement_description
;
1. Twinned data refinement
 Scales: 0.569(2)
 0.431(2)
2. Fixed Uiso
 At 1.2 times of:
  All C(H) groups, All N(H,H) groups
3.a Aromatic/amide H refined with riding coordinates:
 C15(H15), C16(H16), C18(H18), C19(H19), C20(H20), C5(H5), C6(H6), C8(H8),
 C9(H9)
3.b X=CH2 refined with riding coordinates:
 N1(H1A,H1B), N2(H2A,H2B)
;
_platon_squeeze_void_probe_radius 1.20
_olex2_submission_special_instructions 'No special instructions were received'

loop_
_space_group_symop_operation_xyz
'x, y, z'
'-y, x+1/2, z+1/2'
'-x+1/2, -y+1/2, z'
'y+1/2, -x, z+1/2'
'-x, -y, -z'
'y, -x-1/2, -z-1/2'
'x-1/2, y-1/2, -z'
'-y-1/2, x, -z-1/2'

loop_
_atom_site_label
_atom_site_type_symbol
_atom_site_fract_x
_atom_site_fract_y
_atom_site_fract_z
_atom_site_U_iso_or_equiv
_atom_site_adp_type
_atom_site_occupancy
_atom_site_site_symmetry_order
_atom_site_calc_flag
_atom_site_refinement_flags_posn
_atom_site_refinement_flags_adp
_atom_site_refinement_flags_occupancy
_atom_site_disorder_assembly
_atom_site_disorder_group
O11 O 0.36858(8) 0.45062(7) -0.2974(2) 0.0733(5) Uani 1 1 d . . . . .
O12 O 0.43328(8) 0.39319(7) -0.3132(2) 0.0671(5) Uani 1 1 d . . . . .
C13 C 0.40905(10) 0.42921(9) -0.2357(3) 0.0620(6) Uani 1 1 d . . . . .
C14 C 0.42837(10) 0.44670(9) -0.0507(3) 0.0617(6) Uani 1 1 d . . . . .
C15 C 0.47460(12) 0.43217(11) 0.0135(4) 0.0724(7) Uani 1 1 d . . . . .
H15 H 0.495368 0.410081 -0.054276 0.087 Uiso 1 1 calc R U . . .
C16 C 0.49226(11) 0.44959(11) 0.1808(4) 0.0711(7) Uani 1 1 d . . . . .
H16 H 0.524239 0.438408 0.223763 0.085 Uiso 1 1 calc R U . . .
C17 C 0.46298(13) 0.48292(12) 0.2820(3) 0.0807(9) Uani 1 1 d . . . . .
C18 C 0.41439(13) 0.49750(13) 0.2169(4) 0.0825(9) Uani 1 1 d . . . . .
H18 H 0.393050 0.518838 0.285499 0.099 Uiso 1 1 calc R U . . .
C19 C 0.39794(12) 0.48013(13) 0.0499(3) 0.0777(8) Uani 1 1 d . . . . .
H19 H 0.366106 0.491060 0.004817 0.093 Uiso 1 1 calc R U . . .
C20 C 0.47876(15) 0.50362(14) 0.4575(4) 0.0848(9) Uani 1 1 d . . . . .
H20 H 0.454640 0.524823 0.514525 0.102 Uiso 1 1 calc R U . . .
N1 N 0.32617(7) 0.40940(7) 0.3919(2) 0.0504(4) Uani 1 1 d . . . . .
H1A H 0.339696 0.423047 0.486481 0.060 Uiso 1 1 calc R U . . .
H1B H 0.295733 0.418718 0.357254 0.060 Uiso 1 1 calc R U . . .
N2 N 0.39867(6) 0.35909(7) 0.3491(2) 0.0485(4) Uani 1 1 d . . . . .
H2A H 0.412695 0.372401 0.443420 0.058 Uiso 1 1 calc R U . . .
H2B H 0.415124 0.336084 0.287714 0.058 Uiso 1 1 calc R U . . .
C3 C 0.35236(8) 0.37385(7) 0.2990(2) 0.0444(4) Uani 1 1 d . . . . .
C4 C 0.32739(7) 0.34794(6) 0.1424(2) 0.0389(3) Uani 1 1 d . . . . .
C5 C 0.27365(6) 0.34085(6) 0.1461(2) 0.0378(3) Uani 1 1 d . . . . .
H5 H 0.253877 0.356111 0.236423 0.045 Uiso 1 1 calc R U . . .
C6 C 0.25002(6) 0.31108(6) 0.01496(19) 0.0338(3) Uani 1 1 d . . . . .
H6 H 0.214251 0.306487 0.018306 0.041 Uiso 1 1 calc R U . . .
C7 C 0.27884(6) 0.28758(5) -0.12334(18) 0.0317(3) Uani 1 1 d . . . . .
C8 C 0.33222(6) 0.29697(6) -0.1306(2) 0.0377(3) Uani 1 1 d . . . . .
H8 H 0.351865 0.283205 -0.224095 0.045 Uiso 1 1 calc R U . . .
C9 C 0.35621(6) 0.32712(7) 0.0028(2) 0.0404(3) Uani 1 1 d . . . . .
H9 H 0.391742 0.333155 -0.002647 0.048 Uiso 1 1 calc R U . . .
C10 C 0.250000 0.250000 -0.250000 0.0320(6) Uani 1 4 d S T P . .

loop_
_atom_site_aniso_label
_atom_site_aniso_U_11
_atom_site_aniso_U_22
_atom_site_aniso_U_33
_atom_site_aniso_U_23
_atom_site_aniso_U_13
_atom_site_aniso_U_12
O11 0.0989(12) 0.0805(10) 0.0403(9) -0.0133(7) -0.0252(8) -0.0112(9)
O12 0.0873(11) 0.0766(10) 0.0376(9) -0.0027(7) -0.0170(7) -0.0290(8)
C13 0.0815(14) 0.0640(11) 0.0404(12) -0.0052(9) -0.0141(10) -0.0294(10)
C14 0.0882(15) 0.0725(13) 0.0244(11) 0.0001(8) -0.0127(9) -0.0342(11)
C15 0.0971(17) 0.0799(14) 0.0402(13) 0.0031(10) -0.0165(11) -0.0431(13)
C16 0.0876(16) 0.0810(15) 0.0449(14) 0.0082(11) -0.0232(11) -0.0354(13)
C17 0.110(2) 0.0898(17) 0.0422(14) 0.0020(11) -0.0124(13) -0.0591(16)
C18 0.102(2) 0.105(2) 0.0404(14) -0.0190(12) -0.0051(12) -0.0425(16)
C19 0.0967(18) 0.0983(18) 0.0380(14) -0.0148(11) -0.0064(11) -0.0430(15)
C20 0.109(2) 0.109(2) 0.0362(13) -0.0034(12) -0.0109(11) -0.0546(17)
N1 0.0629(9) 0.0592(9) 0.0290(8) -0.0127(6) -0.0075(6) -0.0083(7)
N2 0.0566(8) 0.0621(9) 0.0268(8) -0.0041(6) -0.0088(6) -0.0159(7)
C3 0.0599(10) 0.0506(8) 0.0228(8) -0.0030(6) -0.0006(6) -0.0167(7)
C4 0.0502(8) 0.0471(7) 0.0192(8) 0.0018(6) -0.0074(5) -0.0099(6)
C5 0.0495(8) 0.0419(7) 0.0218(8) -0.0006(5) 0.0039(6) -0.0030(6)
C6 0.0422(7) 0.0435(7) 0.0158(7) 0.0007(5) 0.0000(5) -0.0001(5)
C7 0.0413(7) 0.0387(7) 0.0149(8) 0.0011(5) -0.0002(5) -0.0026(5)
C8 0.0418(7) 0.0479(8) 0.0235(8) -0.0003(6) 0.0007(5) -0.0074(6)
C9 0.0445(8) 0.0544(8) 0.0222(8) 0.0023(6) -0.0001(5) -0.0127(6)
C10 0.0398(8) 0.0398(8) 0.0164(14) 0.000 0.000 0.000

loop_
_atom_type_symbol
_atom_type_description
_atom_type_scat_dispersion_real
_atom_type_scat_dispersion_imag
_atom_type_scat_source
C C 0.0033 0.0016 'International Tables Vol C Tables 4.2.6.8 and 6.1.1.4'
H H 0.0000 0.0000 'International Tables Vol C Tables 4.2.6.8 and 6.1.1.4'
N N 0.0061 0.0033 'International Tables Vol C Tables 4.2.6.8 and 6.1.1.4'
O O 0.0106 0.0060 'International Tables Vol C Tables 4.2.6.8 and 6.1.1.4'

loop_
_geom_angle_atom_site_label_1
_geom_angle_atom_site_label_2
_geom_angle_atom_site_label_3
_geom_angle
_geom_angle_site_symmetry_1
_geom_angle_site_symmetry_3
_geom_angle_publ_flag
O11 C13 C14 117.7(2) . . ?
O12 C13 O11 124.41(19) . . ?
O12 C13 C14 117.8(2) . . ?
C15 C14 C13 121.9(3) . . ?
C15 C14 C19 119.1(2) . . ?
C19 C14 C13 119.0(2) . . ?
C14 C15 H15 119.4 . . ?
C14 C15 C16 121.2(3) . . ?
C16 C15 H15 119.4 . . ?
C15 C16 H16 119.7 . . ?
C17 C16 C15 120.7(3) . . ?
C17 C16 H16 119.7 . . ?
C16 C17 C18 118.3(2) . . ?
C16 C17 C20 124.3(3) . . ?
C18 C17 C20 117.4(3) . . ?
C17 C18 H18 120.1 . . ?
C19 C18 C17 119.9(3) . . ?
C19 C18 H18 120.1 . . ?
C14 C19 C18 120.7(3) . . ?
C14 C19 H19 119.6 . . ?
C18 C19 H19 119.6 . . ?
C17 C20 H20 115.7 . . ?
C20 C20 C17 128.6(5) 5_666 . ?
C20 C20 H20 115.7 5_666 . ?
H1A N1 H1B 120.0 . . ?
C3 N1 H1A 120.0 . . ?
C3 N1 H1B 120.0 . . ?
H2A N2 H2B 120.0 . . ?
C3 N2 H2A 120.0 . . ?
C3 N2 H2B 120.0 . . ?
N1 C3 C4 119.67(17) . . ?
N2 C3 N1 121.05(16) . . ?
N2 C3 C4 119.16(17) . . ?
C5 C4 C3 118.19(15) . . ?
C9 C4 C3 121.86(15) . . ?
C9 C4 C5 119.73(14) . . ?
C4 C5 H5 120.1 . . ?
C6 C5 C4 119.72(15) . . ?
C6 C5 H5 120.1 . . ?
C5 C6 H6 119.3 . . ?
C5 C6 C7 121.47(14) . . ?
C7 C6 H6 119.3 . . ?
C6 C7 C10 117.53(11) . . ?
C8 C7 C6 118.29(13) . . ?
C8 C7 C10 124.04(12) . . ?
C7 C8 H8 119.9 . . ?
C7 C8 C9 120.16(14) . . ?
C9 C8 H8 119.9 . . ?
C4 C9 C8 120.50(14) . . ?
C4 C9 H9 119.7 . . ?
C8 C9 H9 119.7 . . ?
C7 C10 C7 111.88(5) . 8_655 ?
C7 C10 C7 111.88(5) 8_655 3 ?
C7 C10 C7 104.76(10) . 3 ?
C7 C10 C7 111.88(5) . 6_565 ?
C7 C10 C7 111.88(5) 6_565 3 ?
C7 C10 C7 104.76(10) 8_655 6_565 ?

loop_
_geom_bond_atom_site_label_1
_geom_bond_atom_site_label_2
_geom_bond_distance
_geom_bond_site_symmetry_2
_geom_bond_publ_flag
O11 C13 1.266(3) . ?
O12 C13 1.258(3) . ?
C13 C14 1.530(3) . ?
C14 C15 1.337(4) . ?
C14 C19 1.384(4) . ?
C15 H15 0.9300 . ?
C15 C16 1.397(3) . ?
C16 H16 0.9300 . ?
C16 C17 1.369(5) . ?
C17 C18 1.394(5) . ?
C17 C20 1.467(4) . ?
C18 H18 0.9300 . ?
C18 C19 1.386(3) . ?
C19 H19 0.9300 . ?
C20 C20 1.278(7) 5_666 ?
C20 H20 0.9300 . ?
N1 H1A 0.8600 . ?
N1 H1B 0.8600 . ?
N1 C3 1.331(3) . ?
N2 H2A 0.8600 . ?
N2 H2B 0.8600 . ?
N2 C3 1.307(3) . ?
C3 C4 1.488(2) . ?
C4 C5 1.398(2) . ?
C4 C9 1.384(2) . ?
C5 H5 0.9300 . ?
C5 C6 1.382(2) . ?
C6 H6 0.9300 . ?
C6 C7 1.405(2) . ?
C7 C8 1.398(2) . ?
C7 C10 1.5417(14) . ?
C8 H8 0.9300 . ?
C8 C9 1.403(2) . ?
C9 H9 0.9300 . ?

loop_
_geom_torsion_atom_site_label_1
_geom_torsion_atom_site_label_2
_geom_torsion_atom_site_label_3
_geom_torsion_atom_site_label_4
_geom_torsion
_geom_torsion_site_symmetry_1
_geom_torsion_site_symmetry_2
_geom_torsion_site_symmetry_3
_geom_torsion_site_symmetry_4
_geom_torsion_publ_flag
O11 C13 C14 C15 -169.9(2) . . . . ?
O11 C13 C14 C19 7.6(3) . . . . ?
O12 C13 C14 C15 12.8(3) . . . . ?
O12 C13 C14 C19 -169.8(2) . . . . ?
C13 C14 C15 C16 178.3(2) . . . . ?
C13 C14 C19 C18 -179.1(2) . . . . ?
C14 C15 C16 C17 -1.3(4) . . . . ?
C15 C14 C19 C18 -1.5(4) . . . . ?
C15 C16 C17 C18 2.3(4) . . . . ?
C15 C16 C17 C20 -179.2(2) . . . . ?
C16 C17 C18 C19 -2.9(4) . . . . ?
C16 C17 C20 C20 2.5(6) . . . 5_666 ?
C17 C18 C19 C14 2.6(4) . . . . ?
C18 C17 C20 C20 -179.0(4) . . . 5_666 ?
C19 C14 C15 C16 0.8(3) . . . . ?
C20 C17 C18 C19 178.5(3) . . . . ?
N1 C3 C4 C5 -31.0(2) . . . . ?
N1 C3 C4 C9 154.55(17) . . . . ?
N2 C3 C4 C5 145.15(17) . . . . ?
N2 C3 C4 C9 -29.3(2) . . . . ?
C3 C4 C5 C6 -171.56(14) . . . . ?
C3 C4 C9 C8 171.47(16) . . . . ?
C4 C5 C6 C7 -0.1(2) . . . . ?
C5 C4 C9 C8 -2.9(2) . . . . ?
C5 C6 C7 C8 -2.9(2) . . . . ?
C5 C6 C7 C10 173.00(12) . . . . ?
C6 C7 C8 C9 3.0(2) . . . . ?
C6 C7 C10 C7 -171.66(11) . . . 6_565 ?
C6 C7 C10 C7 71.14(8) . . . 8_655 ?
C6 C7 C10 C7 -50.26(9) . . . 3 ?
C7 C8 C9 C4 -0.2(2) . . . . ?
C8 C7 C10 C7 125.42(16) . . . 3 ?
C8 C7 C10 C7 -113.17(17) . . . 8_655 ?
C8 C7 C10 C7 4.02(14) . . . 6_565 ?
C9 C4 C5 C6 3.0(2) . . . . ?
C10 C7 C8 C9 -172.62(12) . . . . ?

loop_
_platon_squeeze_void_nr
_platon_squeeze_void_average_x
_platon_squeeze_void_average_y
_platon_squeeze_void_average_z
_platon_squeeze_void_volume
_platon_squeeze_void_count_electrons
_platon_squeeze_void_content
1 -0.250 0.250 -0.055 1346 370 ' '
2 0.250 0.750 -0.049 1346 370 ' '

loop_
_twin_individual_id
_twin_individual_mass_fraction_refined
1 0.569(2)
2 0.431(2)
